data_7236352
loop_
_publ_author_name
'Wang, Xin'
'Qin, Tao'
'Bao, Song-Song'
'Zhang, Yu-Chi'
'Shen, Xuan'
'Zheng, Li-Min'
'Zhu, Dunru'

_publ_section_title
;
 Facile synthesis of a water stable 3D Eu-MOF showing high proton
 conductivity and its application as a sensitive luminescent sensor for
 Cu2+ ions
;
_journal_issue 42
_journal_name_full 'Journal of Materials Chemistry A'
_journal_page_first 16484
_journal_paper_doi 10.1039/C6TA06792A
_journal_volume 4
_journal_year 2016
_chemical_formula_moiety 'C4 H2 Eu O9, C2 H8 N, 3(H2 O)'
_chemical_formula_sum 'C6 H16 Eu N O12'
_chemical_formula_weight 446.16
_space_group_IT_number 14
_space_group_name_Hall '-P 2yn'
_space_group_name_H-M_alt 'P 1 21/n 1'
_symmetry_cell_setting monoclinic
_symmetry_space_group_name_Hall '-P 2yn'
_symmetry_space_group_name_H-M 'P 1 21/n 1'
_atom_sites_solution_hydrogens geom
_atom_sites_solution_primary direct
_atom_sites_solution_secondary difmap
_audit_creation_method SHELXL-97
_audit_update_record
;
2014-07-08 deposited with the CCDC.
2016-09-16 downloaded from the CCDC.
;
_cell_angle_alpha 90.00
_cell_angle_beta 99.2690(10)
_cell_angle_gamma 90.00
_cell_formula_units_Z 4
_cell_length_a 9.6706(10)
_cell_length_b 11.7551(13)
_cell_length_c 12.3115(13)
_cell_measurement_reflns_used 1485
_cell_measurement_temperature 296(2)
_cell_measurement_theta_max 26.79
_cell_measurement_theta_min 2.46
_cell_volume 1381.3(3)
_computing_cell_refinement 'SAINT (Bruker, 2005)'
_computing_data_collection 'APEX2 (Bruker, 2005)'
_computing_data_reduction SAINT
_computing_molecular_graphics SHELXTL
_computing_publication_material SHELXTL
_computing_structure_refinement 'SHELXL-97 (Sheldrick, 2008)'
_computing_structure_solution 'SHELXS-97 (Sheldrick, 2008)'
_diffrn_ambient_temperature 296(2)
_diffrn_measured_fraction_theta_full 0.995
_diffrn_measured_fraction_theta_max 0.995
_diffrn_measurement_device_type 'Bruker Apex2 CCD'
_diffrn_measurement_method '\w scans'
_diffrn_radiation_monochromator graphite
_diffrn_radiation_source 'fine-focus sealed tube'
_diffrn_radiation_type MoK\a
_diffrn_radiation_wavelength 0.71073
_diffrn_reflns_av_R_equivalents 0.0576
_diffrn_reflns_av_sigmaI/netI 0.0554
_diffrn_reflns_limit_h_max 11
_diffrn_reflns_limit_h_min -10
_diffrn_reflns_limit_k_max 14
_diffrn_reflns_limit_k_min -14
_diffrn_reflns_limit_l_max 14
_diffrn_reflns_limit_l_min -14
_diffrn_reflns_number 9869
_diffrn_reflns_theta_full 25.50
_diffrn_reflns_theta_max 25.50
_diffrn_reflns_theta_min 2.41
_exptl_absorpt_coefficient_mu 4.601
_exptl_absorpt_correction_T_max 0.6562
_exptl_absorpt_correction_T_min 0.5652
_exptl_absorpt_correction_type multi-scan
_exptl_absorpt_process_details '(SADABS; Sheldrick, 2003)'
_exptl_crystal_colour 'Colorless '
_exptl_crystal_density_diffrn 2.145
_exptl_crystal_density_method 'not measured'
_exptl_crystal_description 'Block '
_exptl_crystal_F_000 872
_exptl_crystal_size_max 0.14
_exptl_crystal_size_mid 0.12
_exptl_crystal_size_min 0.10
_refine_diff_density_max 0.597
_refine_diff_density_min -0.757
_refine_diff_density_rms 0.150
_refine_ls_extinction_method none
_refine_ls_goodness_of_fit_ref 0.985
_refine_ls_hydrogen_treatment constr
_refine_ls_matrix_type full
_refine_ls_number_parameters 181
_refine_ls_number_reflns 2565
_refine_ls_number_restraints 0
_refine_ls_restrained_S_all 0.985
_refine_ls_R_factor_all 0.0513
_refine_ls_R_factor_gt 0.0313
_refine_ls_shift/su_max 0.001
_refine_ls_shift/su_mean 0.000
_refine_ls_structure_factor_coef Fsqd
_refine_ls_weighting_details 'calc w=1/[\s^2^(Fo^2^)+(0.0201P)^2^+0.0000P] where P=(Fo^2^+2Fc^2^)/3'
_refine_ls_weighting_scheme calc
_refine_ls_wR_factor_gt 0.0543
_refine_ls_wR_factor_ref 0.0584
_reflns_number_gt 1980
_reflns_number_total 2565
_reflns_threshold_expression >2sigma(I)
_cod_data_source_file c6ta06792a2.cif
_cod_data_source_block gt-2-eu
_cod_depositor_comments
;
The following automatic conversions were performed:

data item '_exptl_absorpt_correction_type' value 'multi-scan ' was
changed to 'multi-scan' in accordance with the
/home/saulius/struct/COD-crude-data/automatic-downloads/DataCite-retrospective/RSC/depositions/lib/dictionaries/cif_core.dic
dictionary named 'cif_core.dic' version 2.4.2 last updated on
2011-04-26.

data item '_symmetry_cell_setting' value 'Monoclinic' was changed to
'monoclinic' in accordance with the
/home/saulius/struct/COD-crude-data/automatic-downloads/DataCite-retrospective/RSC/depositions/lib/dictionaries/cif_core.dic
dictionary named 'cif_core.dic' version 2.4.2 last updated on
2011-04-26.

Automatic conversion script
Id: cif_fix_values 6909 2019-04-08 15:41:33Z antanas 
;
_cod_original_sg_symbol_Hall '-P 2yn   '
_cod_original_sg_symbol_H-M 'P 21/n   '
_cod_database_code 7236352

loop_
_symmetry_equiv_pos_as_xyz
'x, y, z'
'-x+1/2, y+1/2, -z+1/2'
'-x, -y, -z'
'x-1/2, -y-1/2, z-1/2'

loop_
_atom_site_label
_atom_site_type_symbol
_atom_site_fract_x
_atom_site_fract_y
_atom_site_fract_z
_atom_site_U_iso_or_equiv
_atom_site_adp_type
_atom_site_occupancy
_atom_site_symmetry_multiplicity
_atom_site_calc_flag
_atom_site_refinement_flags
Eu1 Eu 0.28617(2) 1.015537(13) 0.169091(15) 0.01788(5) Uani 1 1 d .
O1 O 0.3605(3) 1.2154(2) 0.1563(2) 0.0292(8) Uani 1 1 d .
O1W O 0.4545(3) 1.0231(2) 0.3460(2) 0.0334(7) Uani 1 1 d .
H1WA H 0.4811 0.9611 0.3781 0.050 Uiso 1 1 d R
H1WB H 0.4066 1.0591 0.3870 0.050 Uiso 1 1 d R
O2 O 0.1921(3) 1.14080(18) 0.2943(2) 0.0243(7) Uani 1 1 d .
O2W O 0.4189(4) 1.1575(2) 0.5347(3) 0.0598(11) Uani 1 1 d .
H2WA H 0.4490 1.2144 0.5028 0.090 Uiso 1 1 d R
H2WB H 0.3412 1.1764 0.5534 0.090 Uiso 1 1 d R
O3W O 0.1725(4) 0.9928(3) 0.5083(3) 0.0738(12) Uani 1 1 d .
H3WA H 0.1616 1.0639 0.5160 0.111 Uiso 1 1 d R
H3WB H 0.1267 0.9803 0.4445 0.111 Uiso 1 1 d R
O3 O 0.3160(3) 1.39480(19) 0.2001(2) 0.0283(7) Uani 1 1 d .
O4 O 0.1339(3) 1.31971(19) 0.3278(2) 0.0218(7) Uani 1 1 d .
O4W O -0.0822(4) 0.7824(3) 0.4687(3) 0.0782(13) Uani 1 1 d .
H4WA H -0.0414 0.7344 0.4330 0.117 Uiso 1 1 d R
H4WB H -0.1172 0.7462 0.5175 0.117 Uiso 1 1 d R
O5 O 0.3186(2) 1.0118(2) -0.0227(2) 0.0288(7) Uani 1 1 d .
O6 O 0.4664(3) 0.9863(2) -0.14230(19) 0.0245(7) Uani 1 1 d .
O7 O 0.1023(3) 0.8911(2) 0.0671(2) 0.0323(8) Uani 1 1 d .
O8 O -0.0839(3) 0.8819(2) -0.0666(2) 0.0290(8) Uani 1 1 d .
C1 C 0.3012(4) 1.2890(3) 0.2061(3) 0.0225(10) Uani 1 1 d .
C2 C 0.1998(4) 1.2452(3) 0.2822(3) 0.0171(9) Uani 1 1 d .
C3 C 0.4379(4) 0.9990(3) -0.0469(3) 0.0226(10) Uani 1 1 d .
C4 C 0.0059(4) 0.9341(3) 0.0008(3) 0.0230(9) Uani 1 1 d .
C5 C 0.6933(6) 1.2451(4) 0.3332(5) 0.082(2) Uani 1 1 d .
H5A H 0.6141 1.2417 0.3711 0.124 Uiso 1 1 calc R
H5B H 0.6698 1.2898 0.2675 0.124 Uiso 1 1 calc R
H5C H 0.7711 1.2793 0.3801 0.124 Uiso 1 1 calc R
C6 C 0.8506(5) 1.1227(5) 0.2447(4) 0.080(2) Uani 1 1 d .
H6A H 0.8680 1.0443 0.2295 0.119 Uiso 1 1 calc R
H6B H 0.9321 1.1547 0.2890 0.119 Uiso 1 1 calc R
H6C H 0.8301 1.1640 0.1767 0.119 Uiso 1 1 calc R
N1 N 0.7311(4) 1.1304(3) 0.3039(3) 0.0435(12) Uani 1 1 d .
H1A H 0.6563 1.0985 0.2621 0.052 Uiso 1 1 calc R
H1B H 0.7506 1.0890 0.3660 0.052 Uiso 1 1 calc R

loop_
_atom_site_aniso_label
_atom_site_aniso_U_11
_atom_site_aniso_U_22
_atom_site_aniso_U_33
_atom_site_aniso_U_23
_atom_site_aniso_U_13
_atom_site_aniso_U_12
Eu1 0.01975(9) 0.01535(8) 0.01931(9) -0.00043(9) 0.00550(7) -0.00028(9)
O1 0.0382(17) 0.0191(13) 0.0339(16) -0.0029(11) 0.0164(14) -0.0015(12)
O1W 0.0364(16) 0.0399(15) 0.0245(14) 0.0007(13) 0.0067(13) 0.0046(14)
O2 0.0339(16) 0.0154(12) 0.0271(16) -0.0010(10) 0.0155(13) -0.0008(11)
O2W 0.087(3) 0.0315(16) 0.065(2) 0.0146(16) 0.024(2) 0.0089(17)
O3W 0.104(3) 0.075(2) 0.042(2) 0.0063(19) 0.013(2) 0.026(2)
O3 0.0366(16) 0.0186(12) 0.0339(17) 0.0018(11) 0.0183(13) -0.0009(12)
O4 0.0215(15) 0.0190(12) 0.0260(15) -0.0043(11) 0.0068(12) 0.0011(11)
O4W 0.126(3) 0.049(2) 0.074(3) 0.0101(18) 0.057(2) 0.019(2)
O5 0.0192(13) 0.0425(15) 0.0257(14) -0.0005(13) 0.0063(12) 0.0064(12)
O6 0.0242(13) 0.0342(14) 0.0164(13) -0.0030(12) 0.0074(11) -0.0053(12)
O7 0.0277(16) 0.0229(13) 0.0430(19) 0.0095(12) -0.0043(15) 0.0002(12)
O8 0.0257(16) 0.0244(13) 0.0347(17) -0.0042(12) -0.0015(14) -0.0003(12)
C1 0.023(2) 0.0228(19) 0.021(2) 0.0017(16) -0.0003(19) -0.0007(16)
C2 0.014(2) 0.0214(18) 0.015(2) -0.0026(15) 0.0000(17) -0.0012(15)
C3 0.022(2) 0.0177(18) 0.027(2) 0.0007(16) 0.0028(17) 0.0006(16)
C4 0.0193(19) 0.027(2) 0.025(2) 0.0003(17) 0.0129(16) 0.0018(17)
C5 0.089(5) 0.060(3) 0.091(5) -0.019(3) -0.009(4) 0.008(3)
C6 0.041(3) 0.144(6) 0.054(4) -0.018(4) 0.007(3) -0.019(3)
N1 0.033(2) 0.056(2) 0.041(3) -0.0097(18) 0.006(2) -0.0099(18)

loop_
_atom_type_symbol
_atom_type_description
_atom_type_scat_dispersion_real
_atom_type_scat_dispersion_imag
_atom_type_scat_source
C C 0.0033 0.0016 'International Tables Vol C Tables 4.2.6.8 and 6.1.1.4'
H H 0.0000 0.0000 'International Tables Vol C Tables 4.2.6.8 and 6.1.1.4'
O O 0.0106 0.0060 'International Tables Vol C Tables 4.2.6.8 and 6.1.1.4'
Eu Eu -0.1578 3.6682 'International Tables Vol C Tables 4.2.6.8 and 6.1.1.4'
N N 0.0061 0.0033 'International Tables Vol C Tables 4.2.6.8 and 6.1.1.4'

loop_
_geom_angle_atom_site_label_1
_geom_angle_atom_site_label_2
_geom_angle_atom_site_label_3
_geom_angle
_geom_angle_site_symmetry_1
_geom_angle_site_symmetry_3
O2 Eu1 O4 136.12(8) . 2_545
O2 Eu1 O5 138.77(8) . .
O4 Eu1 O5 84.69(8) 2_545 .
O2 Eu1 O8 71.28(8) . 3_575
O4 Eu1 O8 134.14(8) 2_545 3_575
O5 Eu1 O8 74.19(9) . 3_575
O2 Eu1 O6 124.35(8) . 3_675
O4 Eu1 O6 71.35(8) 2_545 3_675
O5 Eu1 O6 65.83(8) . 3_675
O8 Eu1 O6 129.97(8) 3_575 3_675
O2 Eu1 O3 72.69(8) . 2_545
O4 Eu1 O3 66.71(8) 2_545 2_545
O5 Eu1 O3 138.65(8) . 2_545
O8 Eu1 O3 104.30(9) 3_575 2_545
O6 Eu1 O3 125.50(8) 3_675 2_545
O2 Eu1 O1 66.66(8) . .
O4 Eu1 O1 143.92(9) 2_545 .
O5 Eu1 O1 82.58(9) . .
O8 Eu1 O1 73.57(8) 3_575 .
O6 Eu1 O1 72.63(8) 3_675 .
O3 Eu1 O1 137.70(8) 2_545 .
O2 Eu1 O7 111.71(9) . .
O4 Eu1 O7 69.47(8) 2_545 .
O5 Eu1 O7 72.06(9) . .
O8 Eu1 O7 65.44(8) 3_575 .
O6 Eu1 O7 123.93(8) 3_675 .
O3 Eu1 O7 70.24(9) 2_545 .
O1 Eu1 O7 136.11(8) . .
O2 Eu1 O1W 71.42(8) . .
O4 Eu1 O1W 81.91(8) 2_545 .
O5 Eu1 O1W 132.71(8) . .
O8 Eu1 O1W 141.22(8) 3_575 .
O6 Eu1 O1W 66.91(8) 3_675 .
O3 Eu1 O1W 74.07(8) 2_545 .
O1 Eu1 O1W 82.31(8) . .
O7 Eu1 O1W 140.74(8) . .
O2 Eu1 C2 19.66(8) . .
O4 Eu1 C2 153.60(9) 2_545 .
O5 Eu1 C2 121.32(9) . .
O8 Eu1 C2 64.55(8) 3_575 .
O6 Eu1 C2 113.03(8) 3_675 .
O3 Eu1 C2 92.35(8) 2_545 .
O1 Eu1 C2 47.63(9) . .
O7 Eu1 C2 120.00(9) . .
O1W Eu1 C2 76.73(8) . .
O2 Eu1 C2 119.35(9) . 2_545
O4 Eu1 C2 20.09(9) 2_545 2_545
O5 Eu1 C2 98.87(9) . 2_545
O8 Eu1 C2 125.58(8) 3_575 2_545
O6 Eu1 C2 90.20(8) 3_675 2_545
O3 Eu1 C2 47.42(9) 2_545 2_545
O1 Eu1 C2 160.59(9) . 2_545
O7 Eu1 C2 61.30(8) . 2_545
O1W Eu1 C2 82.63(8) . 2_545
C2 Eu1 C2 138.81(3) . 2_545
O2 Eu1 C3 145.81(8) . .
O4 Eu1 C3 76.75(8) 2_545 .
O5 Eu1 C3 19.39(8) . .
O8 Eu1 C3 92.06(9) 3_575 .
O6 Eu1 C3 46.63(8) 3_675 .
O3 Eu1 C3 141.43(8) 2_545 .
O1 Eu1 C3 80.21(9) . .
O7 Eu1 C3 86.08(9) . .
O1W Eu1 C3 113.52(9) . .
C2 Eu1 C3 126.15(9) . .
C2 Eu1 C3 94.71(9) 2_545 .
O2 Eu1 H1WB 54.3 . .
O4 Eu1 H1WB 94.4 2_545 .
O5 Eu1 H1WB 146.8 . .
O8 Eu1 H1WB 125.1 3_575 .
O6 Eu1 H1WB 82.3 3_675 .
O3 Eu1 H1WB 68.2 2_545 .
O1 Eu1 H1WB 78.8 . .
O7 Eu1 H1WB 138.4 . .
O1W Eu1 H1WB 17.4 . .
C2 Eu1 H1WB 61.7 . .
C2 Eu1 H1WB 90.2 2_545 .
C3 Eu1 H1WB 128.6 . .
C1 O1 Eu1 117.7(2) . .
Eu1 O1W H1WA 118.7 . .
Eu1 O1W H1WB 101.2 . .
H1WA O1W H1WB 107.7 . .
C2 O2 Eu1 119.4(2) . .
H2WA O2W H2WB 107.7 . .
H3WA O3W H3WB 102.6 . .
C1 O3 Eu1 118.0(2) . 2
C2 O4 Eu1 118.8(2) . 2
H4WA O4W H4WB 107.7 . .
C3 O5 Eu1 120.2(2) . .
C3 O6 Eu1 119.3(2) . 3_675
C4 O7 Eu1 119.6(2) . .
C4 O8 Eu1 120.3(2) . 3_575
O1 C1 O3 126.2(4) . .
O1 C1 C2 116.8(3) . .
O3 C1 C2 117.0(3) . .
O1 C1 Eu1 42.31(17) . .
O3 C1 Eu1 167.3(3) . .
C2 C1 Eu1 74.76(18) . .
O1 C1 Eu1 166.3(3) . 2
O3 C1 Eu1 42.08(18) . 2
C2 C1 Eu1 75.45(18) . 2
Eu1 C1 Eu1 150.17(13) . 2
O2 C2 O4 125.9(3) . .
O2 C2 C1 117.3(3) . .
O4 C2 C1 116.8(3) . .
O2 C2 Eu1 40.93(17) . .
O4 C2 Eu1 163.5(2) . .
C1 C2 Eu1 77.47(18) . .
O2 C2 Eu1 162.2(3) . 2
O4 C2 Eu1 41.15(16) . 2
C1 C2 Eu1 76.90(18) . 2
Eu1 C2 Eu1 154.32(13) . 2
O5 C3 O6 126.0(3) . .
O5 C3 C3 117.6(4) . 3_675
O6 C3 C3 116.4(4) . 3_675
O5 C3 Eu1 40.38(17) . .
O6 C3 Eu1 165.7(2) . .
C3 C3 Eu1 77.5(3) 3_675 .
O7 C4 O8 126.8(3) . .
O7 C4 C4 117.3(4) . 3_575
O8 C4 C4 115.8(4) . 3_575
N1 C5 H5A 109.5 . .
N1 C5 H5B 109.5 . .
H5A C5 H5B 109.5 . .
N1 C5 H5C 109.5 . .
H5A C5 H5C 109.5 . .
H5B C5 H5C 109.5 . .
N1 C6 H6A 109.5 . .
N1 C6 H6B 109.5 . .
H6A C6 H6B 109.5 . .
N1 C6 H6C 109.5 . .
H6A C6 H6C 109.5 . .
H6B C6 H6C 109.5 . .
C5 N1 C6 115.4(4) . .
C5 N1 H1A 108.4 . .
C6 N1 H1A 108.4 . .
C5 N1 H1B 108.4 . .
C6 N1 H1B 108.4 . .
H1A N1 H1B 107.5 . .

loop_
_geom_bond_atom_site_label_1
_geom_bond_atom_site_label_2
_geom_bond_distance
_geom_bond_site_symmetry_2
Eu1 O2 2.413(2) .
Eu1 O4 2.427(2) 2_545
Eu1 O5 2.432(2) .
Eu1 O8 2.466(2) 3_575
Eu1 O6 2.467(2) 3_675
Eu1 O3 2.469(3) 2_545
Eu1 O1 2.470(2) .
Eu1 O7 2.482(3) .
Eu1 O1W 2.502(2) .
Eu1 C2 3.209(3) .
Eu1 C2 3.233(3) 2_545
Eu1 C3 3.244(4) .
Eu1 H1WB 2.7941 .
O1 C1 1.251(4) .
O1W H1WA 0.8499 .
O1W H1WB 0.8501 .
O2 C2 1.240(4) .
O2W H2WA 0.8500 .
O2W H2WB 0.8500 .
O3W H3WA 0.8500 .
O3W H3WB 0.8500 .
O3 C1 1.255(4) .
O3 Eu1 2.469(3) 2
O4 C2 1.267(4) .
O4 Eu1 2.427(2) 2
O4W H4WA 0.8499 .
O4W H4WB 0.8500 .
O5 C3 1.246(4) .
O6 C3 1.257(4) .
O6 Eu1 2.467(2) 3_675
O7 C4 1.243(4) .
O8 C4 1.259(4) .
O8 Eu1 2.465(2) 3_575
C1 C2 1.550(5) .
C1 Eu1 3.253(4) 2
C2 Eu1 3.233(3) 2
C3 C3 1.527(7) 3_675
C4 C4 1.554(7) 3_575
C5 N1 1.457(6) .
C5 H5A 0.9600 .
C5 H5B 0.9600 .
C5 H5C 0.9600 .
C6 N1 1.465(6) .
C6 H6A 0.9600 .
C6 H6B 0.9600 .
C6 H6C 0.9600 .
N1 H1A 0.9000 .
N1 H1B 0.9000 .
